data_4342413
loop_
_publ_author_name
'Feng, Xun'
'Xu, Chen'
'Wang, Zhi-Qiang'
'Tang, Si-Fu'
'Fu, Wei-Jun'
'Ji, Bao-Ming'
'Wang, Li-Ya'

_publ_section_title
;
 Aerobic Oxidation of Alcohols and the Synthesis of Benzoxazoles Catalyzed
 by a Cuprocupric Coordination Polymer (Cu(+)-CP) Assisted by TEMPO.
;
_journal_issue 5
_journal_name_full 'Inorganic chemistry'
_journal_page_first 2088
_journal_paper_doi 10.1021/ic502884z
_journal_volume 54
_journal_year 2015
_chemical_formula_moiety '2[Cu (C10 H8 N2) (C17 H9 N O8 S)], 2[Cu  (H2  O) (C10 H8 N2)], 2(H2 O)'
_chemical_formula_sum 'C64 H50 Cu4 N10 O20 S2'
_chemical_formula_weight 1569.40
_chemical_name_systematic
; 
 ? 
;
_space_group_IT_number 2
_symmetry_cell_setting triclinic
_symmetry_space_group_name_Hall '-P 1'
_symmetry_space_group_name_H-M 'P -1'
_atom_sites_solution_hydrogens geom
_atom_sites_solution_primary direct
_atom_sites_solution_secondary difmap
_audit_creation_method SHELXL-97
_cell_angle_alpha 88.851(2)
_cell_angle_beta 77.519(2)
_cell_angle_gamma 84.557(2)
_cell_formula_units_Z 1
_cell_length_a 10.8222(11)
_cell_length_b 11.0221(11)
_cell_length_c 12.8735(12)
_cell_measurement_reflns_used 2200
_cell_measurement_temperature 296(2)
_cell_measurement_theta_max 26.6624
_cell_measurement_theta_min 2.2411
_cell_volume 1492.5(3)
_computing_cell_refinement 'APEX2 (Bruker, 2009)'
_computing_data_collection 'APEX2 (Bruker, 2009)'
_computing_data_reduction 'APEX2 (Bruker, 2009)'
_computing_molecular_graphics 'X-Seed (Barbour, 2001)'
_computing_publication_material 'publCIF (Westrip, 2010)'
_computing_structure_refinement 'SHELXL-97 (Sheldrick, 2008)'
_computing_structure_solution 'SHELXS-97 (Sheldrick, 2008)'
_diffrn_ambient_temperature 296(2)
_diffrn_measured_fraction_theta_full 0.963
_diffrn_measured_fraction_theta_max 0.963
_diffrn_measurement_device_type 'Bruker SMART APEX'
_diffrn_measurement_method '\w scans'
_diffrn_radiation_monochromator graphite
_diffrn_radiation_source 'fine-focus sealed tube'
_diffrn_radiation_type MoK\a
_diffrn_radiation_wavelength 0.71073
_diffrn_reflns_av_R_equivalents 0.0246
_diffrn_reflns_av_sigmaI/netI 0.0639
_diffrn_reflns_limit_h_max 13
_diffrn_reflns_limit_h_min -14
_diffrn_reflns_limit_k_max 14
_diffrn_reflns_limit_k_min -14
_diffrn_reflns_limit_l_max 16
_diffrn_reflns_limit_l_min -14
_diffrn_reflns_number 9139
_diffrn_reflns_theta_full 27.50
_diffrn_reflns_theta_max 27.50
_diffrn_reflns_theta_min 1.86
_exptl_absorpt_coefficient_mu 1.565
_exptl_absorpt_correction_T_max 0.7457
_exptl_absorpt_correction_T_min 0.6325
_exptl_absorpt_correction_type multi-scan
_exptl_absorpt_process_details SADABS
_exptl_crystal_density_diffrn 1.746
_exptl_crystal_density_method 'not measured'
_exptl_crystal_description prism
_exptl_crystal_F_000 798
_exptl_crystal_size_max 0.43
_exptl_crystal_size_mid 0.35
_exptl_crystal_size_min 0.30
_refine_diff_density_max 0.366
_refine_diff_density_min -0.577
_refine_diff_density_rms 0.078
_refine_ls_extinction_method none
_refine_ls_goodness_of_fit_ref 1.037
_refine_ls_hydrogen_treatment constr
_refine_ls_matrix_type full
_refine_ls_number_parameters 442
_refine_ls_number_reflns 6597
_refine_ls_number_restraints 0
_refine_ls_restrained_S_all 1.037
_refine_ls_R_factor_all 0.0881
_refine_ls_R_factor_gt 0.0504
_refine_ls_shift/su_max 0.001
_refine_ls_shift/su_mean 0.001
_refine_ls_structure_factor_coef Fsqd
_refine_ls_weighting_details 'calc w=1/[\s^2^(Fo^2^)+(0.0623P)^2^] where P=(Fo^2^+2Fc^2^)/3'
_refine_ls_weighting_scheme calc
_refine_ls_wR_factor_gt 0.1205
_refine_ls_wR_factor_ref 0.1365
_reflns_number_gt 4114
_reflns_number_total 6597
_reflns_threshold_expression I>2\s(I)
_cod_data_source_file ic502884z_si_002.cif
_cod_data_source_block 2
_cod_depositor_comments 'Adding full bibliography for 4342412--4342414.cif.'
_cod_database_code 4342413

loop_
_symmetry_equiv_pos_as_xyz
'x, y, z'
'-x, -y, -z'

loop_
_atom_site_label
_atom_site_type_symbol
_atom_site_fract_x
_atom_site_fract_y
_atom_site_fract_z
_atom_site_U_iso_or_equiv
_atom_site_adp_type
_atom_site_occupancy
_atom_site_symmetry_multiplicity
_atom_site_calc_flag
_atom_site_refinement_flags
Cu1 Cu 0.75254(5) 1.07418(5) 0.67442(4) 0.04444(17) Uani 1 1 d .
Cu2 Cu 0.56093(5) 1.31352(5) 0.03199(4) 0.05260(18) Uani 1 1 d .
S1 S 0.52740(9) 1.02792(10) 0.21132(8) 0.0393(3) Uani 1 1 d .
O1 O 0.7713(4) 0.4043(3) 0.6827(3) 0.0752(11) Uani 1 1 d .
O2 O 0.6336(4) 0.5520(4) 0.6528(4) 0.1129(18) Uani 1 1 d .
O3 O 0.9909(4) 0.3638(3) 0.6794(3) 0.0746(11) Uani 1 1 d .
O4 O 1.1552(4) 0.4647(4) 0.6675(4) 0.1054(16) Uani 1 1 d .
H1 H 0.8810 0.3838 0.6810 0.100 Uiso 1 1 d .
O5 O 0.8356(2) 0.9183(2) 0.5349(2) 0.0407(6) Uani 1 1 d .
O6 O 0.3972(2) 1.0594(3) 0.2668(2) 0.0474(7) Uani 1 1 d .
O7 O 0.5834(3) 1.1302(3) 0.1549(2) 0.0494(7) Uani 1 1 d .
O8 O 0.5451(3) 0.9195(3) 0.1467(2) 0.0637(9) Uani 1 1 d .
O1w O 0.6047(4) 1.2689(5) -0.1653(4) 0.1253(17) Uani 1 1 d .
H11 H 0.6484 1.2941 -0.2223 0.188 Uiso 1 1 d R
H12 H 0.5666 1.2103 -0.1791 0.188 Uiso 1 1 d R
O2w O 0.4117(4) 0.4351(4) 0.7073(3) 0.1073(15) Uani 1 1 d .
H21 H 0.4675 0.4822 0.6826 0.161 Uiso 1 1 d R
H22 H 0.3448 0.4589 0.6868 0.161 Uiso 1 1 d R
N1 N 0.6894(3) 1.1277(3) 0.5509(2) 0.0339(7) Uani 1 1 d .
N2 N 0.8400(3) 1.0508(3) 0.7883(2) 0.0399(8) Uani 1 1 d .
N3 N 0.3845(3) 1.3233(3) 0.0351(3) 0.0438(8) Uani 1 1 d .
N4 N -0.2660(3) 1.3264(3) 0.0320(3) 0.0390(8) Uani 1 1 d .
C1 C 0.7415(5) 0.5128(5) 0.6549(4) 0.0621(13) Uani 1 1 d .
C2 C 0.8485(4) 0.5975(4) 0.6218(3) 0.0411(10) Uani 1 1 d .
C3 C 0.8029(4) 0.7120(4) 0.5905(3) 0.0400(9) Uani 1 1 d .
H3 H 0.7169 0.7278 0.5907 0.048 Uiso 1 1 calc R
C4 C 0.8821(3) 0.8008(4) 0.5598(3) 0.0367(9) Uani 1 1 d .
C5 C 1.0079(4) 0.7816(4) 0.5594(3) 0.0446(10) Uani 1 1 d .
H5 H 1.0619 0.8425 0.5382 0.054 Uiso 1 1 calc R
C6 C 1.0538(4) 0.6678(4) 0.5919(3) 0.0494(11) Uani 1 1 d .
H6 H 1.1399 0.6535 0.5919 0.059 Uiso 1 1 calc R
C7 C 0.9763(4) 0.5761(4) 0.6238(3) 0.0439(10) Uani 1 1 d .
C8 C 1.0477(5) 0.4607(5) 0.6588(4) 0.0591(13) Uani 1 1 d .
C9 C 0.6867(3) 1.0495(3) 0.4696(3) 0.0296(8) Uani 1 1 d .
C10 C 0.7570(3) 0.9340(3) 0.4641(3) 0.0336(9) Uani 1 1 d .
C11 C 0.7510(4) 0.8505(4) 0.3895(3) 0.0405(9) Uani 1 1 d .
H11A H 0.7961 0.7742 0.3882 0.049 Uiso 1 1 calc R
C12 C 0.6771(4) 0.8800(3) 0.3152(3) 0.0390(9) Uani 1 1 d .
H12A H 0.6711 0.8217 0.2657 0.047 Uiso 1 1 calc R
C13 C 0.6128(3) 0.9930(3) 0.3134(3) 0.0327(8) Uani 1 1 d .
C14 C 0.6170(3) 1.0817(3) 0.3907(3) 0.0306(8) Uani 1 1 d .
C15 C 0.5541(3) 1.2007(3) 0.3949(3) 0.0378(9) Uani 1 1 d .
H15 H 0.5091 1.2262 0.3432 0.045 Uiso 1 1 calc R
C16 C 0.5598(4) 1.2770(4) 0.4744(3) 0.0445(10) Uani 1 1 d .
H16 H 0.5193 1.3555 0.4775 0.053 Uiso 1 1 calc R
C17 C 0.6266(4) 1.2372(4) 0.5510(3) 0.0429(10) Uani 1 1 d .
H17 H 0.6274 1.2905 0.6059 0.052 Uiso 1 1 calc R
C18 C 0.9662(4) 1.0452(5) 0.7724(3) 0.0587(13) Uani 1 1 d .
H18 H 1.0126 1.0560 0.7037 0.070 Uiso 1 1 calc R
C19 C 1.0302(4) 1.0244(5) 0.8516(3) 0.0592(13) Uani 1 1 d .
H19 H 1.1185 1.0198 0.8357 0.071 Uiso 1 1 calc R
C20 C 0.9664(3) 1.0101(3) 0.9556(3) 0.0343(9) Uani 1 1 d .
C21 C 0.8365(4) 1.0159(4) 0.9715(3) 0.0416(10) Uani 1 1 d .
H21A H 0.7880 1.0062 1.0397 0.050 Uiso 1 1 calc R
C22 C 0.7775(4) 1.0361(4) 0.8879(3) 0.0445(10) Uani 1 1 d .
H22A H 0.6893 1.0396 0.9015 0.053 Uiso 1 1 calc R
C23 C 0.3386(4) 1.3641(4) -0.0487(3) 0.0493(11) Uani 1 1 d .
H23 H 0.3946 1.3929 -0.1072 0.059 Uiso 1 1 calc R
C24 C 0.2144(4) 1.3656(4) -0.0525(3) 0.0455(11) Uani 1 1 d .
H24 H 0.1874 1.3938 -0.1133 0.055 Uiso 1 1 calc R
C25 C 0.1281(3) 1.3258(3) 0.0326(3) 0.0324(8) Uani 1 1 d .
C26 C 0.1763(3) 1.2843(4) 0.1201(3) 0.0432(10) Uani 1 1 d .
H26 H 0.1221 1.2562 0.1801 0.052 Uiso 1 1 calc R
C27 C 0.3025(4) 1.2846(4) 0.1183(3) 0.0460(10) Uani 1 1 d .
H27 H 0.3324 1.2566 0.1777 0.055 Uiso 1 1 calc R
C28 C -0.1790(4) 1.3365(4) -0.0584(3) 0.0430(10) Uani 1 1 d .
H28 H -0.2062 1.3432 -0.1222 0.052 Uiso 1 1 calc R
C29 C -0.0518(4) 1.3375(4) -0.0611(3) 0.0410(10) Uani 1 1 d .
H29 H 0.0052 1.3451 -0.1257 0.049 Uiso 1 1 calc R
C30 C -0.0081(3) 1.3271(3) 0.0327(3) 0.0331(8) Uani 1 1 d .
C31 C -0.1003(4) 1.3205(4) 0.1254(3) 0.0419(10) Uani 1 1 d .
H31 H -0.0766 1.3169 0.1908 0.050 Uiso 1 1 calc R
C32 C -0.2261(4) 1.3192(4) 0.1220(3) 0.0464(10) Uani 1 1 d .
H32 H -0.2854 1.3129 0.1855 0.056 Uiso 1 1 calc R

loop_
_atom_site_aniso_label
_atom_site_aniso_U_11
_atom_site_aniso_U_22
_atom_site_aniso_U_33
_atom_site_aniso_U_23
_atom_site_aniso_U_13
_atom_site_aniso_U_12
Cu1 0.0435(3) 0.0585(4) 0.0375(3) 0.0049(2) -0.0228(2) -0.0046(2)
Cu2 0.0244(3) 0.0713(4) 0.0652(4) -0.0068(3) -0.0159(2) -0.0045(2)
S1 0.0369(5) 0.0498(6) 0.0361(5) 0.0046(5) -0.0177(4) -0.0075(5)
O1 0.103(3) 0.053(2) 0.078(2) 0.0193(18) -0.033(2) -0.019(2)
O2 0.069(3) 0.090(3) 0.200(5) 0.064(3) -0.067(3) -0.036(2)
O3 0.103(3) 0.054(2) 0.061(2) 0.0102(17) -0.017(2) 0.017(2)
O4 0.096(3) 0.076(3) 0.163(4) -0.006(3) -0.085(3) 0.029(2)
O5 0.0391(15) 0.0394(16) 0.0494(16) 0.0062(12) -0.0240(13) -0.0005(12)
O6 0.0295(14) 0.064(2) 0.0533(18) 0.0141(14) -0.0177(13) -0.0099(13)
O7 0.0440(17) 0.064(2) 0.0449(17) 0.0203(14) -0.0171(13) -0.0146(14)
O8 0.082(2) 0.063(2) 0.056(2) -0.0156(16) -0.0399(18) 0.0023(17)
O1w 0.086(3) 0.160(5) 0.129(4) -0.003(3) -0.018(3) -0.016(3)
O2w 0.083(3) 0.140(4) 0.097(3) 0.040(3) -0.016(2) -0.015(3)
N1 0.0342(17) 0.0387(19) 0.0328(17) 0.0024(14) -0.0158(13) -0.0048(14)
N2 0.0361(18) 0.052(2) 0.0369(19) 0.0027(15) -0.0194(15) -0.0051(15)
N3 0.0239(16) 0.061(2) 0.049(2) 0.0013(17) -0.0134(15) -0.0045(15)
N4 0.0234(16) 0.049(2) 0.047(2) 0.0054(16) -0.0112(14) -0.0069(14)
C1 0.074(4) 0.059(3) 0.063(3) 0.014(3) -0.031(3) -0.021(3)
C2 0.053(3) 0.040(2) 0.033(2) 0.0011(17) -0.0174(18) -0.0022(19)
C3 0.036(2) 0.046(2) 0.041(2) 0.0037(18) -0.0175(18) 0.0031(18)
C4 0.031(2) 0.042(2) 0.038(2) 0.0054(18) -0.0147(16) 0.0063(17)
C5 0.035(2) 0.058(3) 0.042(2) 0.008(2) -0.0123(18) -0.001(2)
C6 0.034(2) 0.064(3) 0.049(3) -0.002(2) -0.0176(19) 0.019(2)
C7 0.053(3) 0.046(3) 0.034(2) -0.0027(18) -0.0170(19) 0.007(2)
C8 0.073(4) 0.053(3) 0.053(3) -0.014(2) -0.028(3) 0.023(3)
C9 0.0230(17) 0.035(2) 0.0315(19) 0.0045(16) -0.0063(15) -0.0059(15)
C10 0.0260(19) 0.039(2) 0.037(2) 0.0087(17) -0.0125(15) 0.0014(16)
C11 0.042(2) 0.036(2) 0.044(2) 0.0030(18) -0.0153(18) 0.0048(18)
C12 0.043(2) 0.037(2) 0.040(2) -0.0026(17) -0.0146(18) -0.0007(18)
C13 0.0314(19) 0.039(2) 0.0300(19) 0.0050(16) -0.0114(15) -0.0031(16)
C14 0.0243(18) 0.038(2) 0.0298(19) 0.0045(16) -0.0076(14) -0.0039(15)
C15 0.033(2) 0.044(2) 0.038(2) 0.0061(18) -0.0161(17) 0.0036(17)
C16 0.050(3) 0.038(2) 0.046(2) 0.0021(19) -0.017(2) 0.0089(19)
C17 0.048(2) 0.041(2) 0.043(2) -0.0029(19) -0.0172(19) -0.0028(19)
C18 0.039(2) 0.108(4) 0.034(2) 0.011(2) -0.0150(19) -0.014(2)
C19 0.029(2) 0.116(4) 0.036(2) 0.007(2) -0.0117(18) -0.017(2)
C20 0.030(2) 0.042(2) 0.032(2) 0.0001(17) -0.0120(16) -0.0008(17)
C21 0.030(2) 0.064(3) 0.032(2) 0.0032(19) -0.0105(16) -0.0053(19)
C22 0.027(2) 0.067(3) 0.043(2) -0.001(2) -0.0144(18) -0.0064(19)
C23 0.031(2) 0.068(3) 0.050(3) 0.017(2) -0.0090(19) -0.011(2)
C24 0.029(2) 0.066(3) 0.044(2) 0.020(2) -0.0118(17) -0.0082(19)
C25 0.0248(18) 0.034(2) 0.041(2) -0.0005(17) -0.0131(16) 0.0000(15)
C26 0.0216(18) 0.065(3) 0.042(2) 0.010(2) -0.0069(16) -0.0027(18)
C27 0.027(2) 0.067(3) 0.045(2) 0.005(2) -0.0134(18) -0.0005(19)
C28 0.035(2) 0.053(3) 0.045(2) 0.005(2) -0.0190(19) -0.0056(19)
C29 0.026(2) 0.055(3) 0.041(2) 0.0041(19) -0.0062(17) -0.0066(18)
C30 0.0253(19) 0.035(2) 0.041(2) 0.0006(17) -0.0117(16) -0.0025(15)
C31 0.030(2) 0.064(3) 0.035(2) -0.0016(19) -0.0123(16) -0.0082(19)
C32 0.031(2) 0.065(3) 0.044(2) 0.000(2) -0.0064(18) -0.0102(19)

loop_
_atom_type_symbol
_atom_type_description
_atom_type_scat_dispersion_real
_atom_type_scat_dispersion_imag
_atom_type_scat_source
C C 0.0033 0.0016 'International Tables Vol C Tables 4.2.6.8 and 6.1.1.4'
H H 0.0000 0.0000 'International Tables Vol C Tables 4.2.6.8 and 6.1.1.4'
N N 0.0061 0.0033 'International Tables Vol C Tables 4.2.6.8 and 6.1.1.4'
O O 0.0106 0.0060 'International Tables Vol C Tables 4.2.6.8 and 6.1.1.4'
S S 0.1246 0.1234 'International Tables Vol C Tables 4.2.6.8 and 6.1.1.4'
Cu Cu 0.3201 1.2651 'International Tables Vol C Tables 4.2.6.8 and 6.1.1.4'

loop_
_geom_angle_atom_site_label_1
_geom_angle_atom_site_label_2
_geom_angle_atom_site_label_3
_geom_angle
_geom_angle_site_symmetry_1
_geom_angle_site_symmetry_3
N2 Cu1 N1 166.74(13) . .
N2 Cu1 O6 97.13(12) . 2_676
N1 Cu1 O6 95.99(11) . 2_676
N2 Cu1 O5 110.31(12) . .
N1 Cu1 O5 73.14(11) . .
O6 Cu1 O5 83.36(10) 2_676 .
N4 Cu2 N3 172.35(15) 1_655 .
N4 Cu2 O1w 93.57(15) 1_655 .
N3 Cu2 O1w 89.03(15) . .
N4 Cu2 O7 84.61(12) 1_655 .
N3 Cu2 O7 100.66(12) . .
O1w Cu2 O7 116.47(14) . .
O7 S1 O8 113.09(19) . .
O7 S1 O6 112.16(18) . .
O8 S1 O6 114.06(19) . .
O7 S1 C13 105.61(17) . .
O8 S1 C13 105.92(18) . .
O6 S1 C13 105.07(17) . .
C10 O5 C4 120.1(3) . .
C10 O5 Cu1 105.5(2) . .
C4 O5 Cu1 121.5(2) . .
S1 O6 Cu1 126.23(18) . 2_676
S1 O7 Cu2 148.08(17) . .
Cu2 O1w H11 138.8 . .
Cu2 O1w H12 112.3 . .
H11 O1w H12 108.9 . .
H21 O2w H22 108.8 . .
C17 N1 C9 117.4(3) . .
C17 N1 Cu1 119.4(3) . .
C9 N1 Cu1 122.2(2) . .
C22 N2 C18 116.3(3) . .
C22 N2 Cu1 121.3(3) . .
C18 N2 Cu1 122.3(3) . .
C27 N3 C23 117.4(3) . .
C27 N3 Cu2 121.4(3) . .
C23 N3 Cu2 121.1(3) . .
C32 N4 C28 117.7(3) . .
C32 N4 Cu2 120.3(3) . 1_455
C28 N4 Cu2 121.9(3) . 1_455
O2 C1 O1 123.2(5) . .
O2 C1 C2 118.8(4) . .
O1 C1 C2 118.0(5) . .
C7 C2 C3 118.9(4) . .
C7 C2 C1 129.2(4) . .
C3 C2 C1 111.8(4) . .
C4 C3 C2 121.1(4) . .
C4 C3 H3 119.5 . .
C2 C3 H3 119.5 . .
C5 C4 C3 121.2(4) . .
C5 C4 O5 117.3(4) . .
C3 C4 O5 121.3(3) . .
C4 C5 C6 118.0(4) . .
C4 C5 H5 121.0 . .
C6 C5 H5 121.0 . .
C7 C6 C5 122.3(4) . .
C7 C6 H6 118.8 . .
C5 C6 H6 118.8 . .
C6 C7 C2 118.5(4) . .
C6 C7 C8 112.8(4) . .
C2 C7 C8 128.7(4) . .
O4 C8 O3 121.7(5) . .
O4 C8 C7 118.7(5) . .
O3 C8 C7 119.5(5) . .
N1 C9 C14 121.9(3) . .
N1 C9 C10 119.0(3) . .
C14 C9 C10 119.0(3) . .
C11 C10 O5 124.1(3) . .
C11 C10 C9 121.3(3) . .
O5 C10 C9 114.4(3) . .
C10 C11 C12 119.5(4) . .
C10 C11 H11A 120.2 . .
C12 C11 H11A 120.2 . .
C13 C12 C11 121.4(4) . .
C13 C12 H12A 119.3 . .
C11 C12 H12A 119.3 . .
C12 C13 C14 120.2(3) . .
C12 C13 S1 119.1(3) . .
C14 C13 S1 120.6(3) . .
C9 C14 C15 117.5(3) . .
C9 C14 C13 118.3(3) . .
C15 C14 C13 124.2(3) . .
C16 C15 C14 119.7(3) . .
C16 C15 H15 120.2 . .
C14 C15 H15 120.2 . .
C15 C16 C17 119.4(4) . .
C15 C16 H16 120.3 . .
C17 C16 H16 120.3 . .
N1 C17 C16 124.1(4) . .
N1 C17 H17 118.0 . .
C16 C17 H17 118.0 . .
N2 C18 C19 123.2(4) . .
N2 C18 H18 118.4 . .
C19 C18 H18 118.4 . .
C18 C19 C20 121.1(4) . .
C18 C19 H19 119.5 . .
C20 C19 H19 119.5 . .
C21 C20 C19 115.5(3) . .
C21 C20 C20 122.1(4) . 2_777
C19 C20 C20 122.4(4) . 2_777
C22 C21 C20 120.6(4) . .
C22 C21 H21A 119.7 . .
C20 C21 H21A 119.7 . .
N2 C22 C21 123.3(4) . .
N2 C22 H22A 118.4 . .
C21 C22 H22A 118.4 . .
N3 C23 C24 123.1(4) . .
N3 C23 H23 118.4 . .
C24 C23 H23 118.4 . .
C23 C24 C25 120.4(4) . .
C23 C24 H24 119.8 . .
C25 C24 H24 119.8 . .
C24 C25 C26 116.2(3) . .
C24 C25 C30 122.4(3) . .
C26 C25 C30 121.4(3) . .
C27 C26 C25 120.3(4) . .
C27 C26 H26 119.9 . .
C25 C26 H26 119.9 . .
N3 C27 C26 122.6(4) . .
N3 C27 H27 118.7 . .
C26 C27 H27 118.7 . .
N4 C28 C29 123.0(4) . .
N4 C28 H28 118.5 . .
C29 C28 H28 118.5 . .
C28 C29 C30 119.9(4) . .
C28 C29 H29 120.0 . .
C30 C29 H29 120.0 . .
C31 C30 C29 116.0(3) . .
C31 C30 C25 122.6(3) . .
C29 C30 C25 121.4(3) . .
C32 C31 C30 120.8(4) . .
C32 C31 H31 119.6 . .
C30 C31 H31 119.6 . .
N4 C32 C31 122.5(4) . .
N4 C32 H32 118.7 . .
C31 C32 H32 118.7 . .

loop_
_geom_bond_atom_site_label_1
_geom_bond_atom_site_label_2
_geom_bond_distance
_geom_bond_site_symmetry_2
Cu1 N2 1.910(3) .
Cu1 N1 1.923(3) .
Cu1 O6 2.290(3) 2_676
Cu1 O5 2.474(3) .
Cu2 N4 1.892(3) 1_655
Cu2 N3 1.894(3) .
Cu2 O1w 2.531(5) .
Cu2 O7 2.567(3) .
S1 O7 1.439(3) .
S1 O8 1.443(3) .
S1 O6 1.449(3) .
S1 C13 1.779(4) .
O1 C1 1.273(6) .
O2 C1 1.212(6) .
O3 C8 1.277(6) .
O4 C8 1.198(6) .
O5 C10 1.373(4) .
O5 C4 1.400(4) .
O6 Cu1 2.290(3) 2_676
O1w H11 0.8400 .
O1w H12 0.8401 .
O2w H21 0.8400 .
O2w H22 0.8401 .
N1 C17 1.328(5) .
N1 C9 1.377(4) .
N2 C22 1.328(5) .
N2 C18 1.332(5) .
N3 C27 1.326(5) .
N3 C23 1.334(5) .
N4 C32 1.319(5) .
N4 C28 1.339(5) .
N4 Cu2 1.892(3) 1_455
C1 C2 1.539(6) .
C2 C7 1.387(6) .
C2 C3 1.396(5) .
C3 C4 1.359(5) .
C3 H3 0.9300 .
C4 C5 1.358(5) .
C5 C6 1.395(5) .
C5 H5 0.9300 .
C6 C7 1.374(6) .
C6 H6 0.9300 .
C7 C8 1.536(6) .
C9 C14 1.411(5) .
C9 C10 1.415(5) .
C10 C11 1.359(5) .
C11 C12 1.389(5) .
C11 H11A 0.9300 .
C12 C13 1.371(5) .
C12 H12A 0.9300 .
C13 C14 1.419(5) .
C14 C15 1.415(5) .
C15 C16 1.353(5) .
C15 H15 0.9300 .
C16 C17 1.385(5) .
C16 H16 0.9300 .
C17 H17 0.9300 .
C18 C19 1.356(5) .
C18 H18 0.9300 .
C19 C20 1.380(5) .
C19 H19 0.9300 .
C20 C21 1.372(5) .
C20 C20 1.485(7) 2_777
C21 C22 1.370(5) .
C21 H21A 0.9300 .
C22 H22A 0.9300 .
C23 C24 1.355(5) .
C23 H23 0.9300 .
C24 C25 1.372(5) .
C24 H24 0.9300 .
C25 C26 1.392(5) .
C25 C30 1.473(5) .
C26 C27 1.361(5) .
C26 H26 0.9300 .
C27 H27 0.9300 .
C28 C29 1.371(5) .
C28 H28 0.9300 .
C29 C30 1.388(5) .
C29 H29 0.9300 .
C30 C31 1.386(5) .
C31 C32 1.373(5) .
C31 H31 0.9300 .
C32 H32 0.9300 .

loop_
_geom_hbond_atom_site_label_D
_geom_hbond_atom_site_label_H
_geom_hbond_atom_site_label_A
_geom_hbond_distance_DH
_geom_hbond_distance_HA
_geom_hbond_distance_DA
_geom_hbond_angle_DHA
_geom_hbond_site_symmetry_A
O1w H11 O1 0.84 2.07 2.859(6) 156 1_564
O1w H12 O8 0.84 1.94 2.730(6) 156 2_675
O2w H21 O2 0.84 1.98 2.783(6) 160 .
O2w H22 O4 0.84 2.11 2.917(6) 160 1_455

loop_
_geom_torsion_atom_site_label_1
_geom_torsion_atom_site_label_2
_geom_torsion_atom_site_label_3
_geom_torsion_atom_site_label_4
_geom_torsion
_geom_torsion_site_symmetry_1
_geom_torsion_site_symmetry_4
N2 Cu1 O5 C10 172.9(2) . .
N1 Cu1 O5 C10 -20.6(2) . .
O6 Cu1 O5 C10 77.7(2) 2_676 .
N2 Cu1 O5 C4 31.6(3) . .
N1 Cu1 O5 C4 -161.9(3) . .
O6 Cu1 O5 C4 -63.5(3) 2_676 .
O7 S1 O6 Cu1 160.56(17) . 2_676
O8 S1 O6 Cu1 30.4(3) . 2_676
C13 S1 O6 Cu1 -85.2(2) . 2_676
O8 S1 O7 Cu2 85.7(4) . .
O6 S1 O7 Cu2 -45.0(4) . .
C13 S1 O7 Cu2 -158.9(3) . .
N4 Cu2 O7 S1 -173.5(4) 1_655 .
N3 Cu2 O7 S1 12.1(4) . .
O1w Cu2 O7 S1 -82.2(4) . .
N2 Cu1 N1 C17 -66.2(7) . .
O6 Cu1 N1 C17 105.5(3) 2_676 .
O5 Cu1 N1 C17 -173.4(3) . .
N2 Cu1 N1 C9 125.6(6) . .
O6 Cu1 N1 C9 -62.7(3) 2_676 .
O5 Cu1 N1 C9 18.5(3) . .
N1 Cu1 N2 C22 133.3(6) . .
O6 Cu1 N2 C22 -38.4(3) 2_676 .
O5 Cu1 N2 C22 -123.9(3) . .
N1 Cu1 N2 C18 -48.5(8) . .
O6 Cu1 N2 C18 139.8(4) 2_676 .
O5 Cu1 N2 C18 54.3(4) . .
O1w Cu2 N3 C27 144.5(3) . .
O7 Cu2 N3 C27 27.7(3) . .
O1w Cu2 N3 C23 -32.2(4) . .
O7 Cu2 N3 C23 -149.0(3) . .
O2 C1 C2 C7 175.7(5) . .
O1 C1 C2 C7 -4.7(7) . .
O2 C1 C2 C3 -1.3(7) . .
O1 C1 C2 C3 178.3(4) . .
C7 C2 C3 C4 1.7(6) . .
C1 C2 C3 C4 179.1(4) . .
C2 C3 C4 C5 -0.7(6) . .
C2 C3 C4 O5 -175.8(3) . .
C10 O5 C4 C5 133.5(4) . .
Cu1 O5 C4 C5 -90.6(4) . .
C10 O5 C4 C3 -51.1(5) . .
Cu1 O5 C4 C3 84.7(4) . .
C3 C4 C5 C6 -0.1(6) . .
O5 C4 C5 C6 175.2(3) . .
C4 C5 C6 C7 -0.1(6) . .
C5 C6 C7 C2 1.1(6) . .
C5 C6 C7 C8 -178.4(4) . .
C3 C2 C7 C6 -1.8(6) . .
C1 C2 C7 C6 -178.7(4) . .
C3 C2 C7 C8 177.6(4) . .
C1 C2 C7 C8 0.7(7) . .
C6 C7 C8 O4 8.7(6) . .
C2 C7 C8 O4 -170.8(5) . .
C6 C7 C8 O3 -172.3(4) . .
C2 C7 C8 O3 8.3(7) . .
C17 N1 C9 C14 -1.9(5) . .
Cu1 N1 C9 C14 166.5(2) . .
C17 N1 C9 C10 177.3(3) . .
Cu1 N1 C9 C10 -14.3(4) . .
C4 O5 C10 C11 -22.3(5) . .
Cu1 O5 C10 C11 -164.3(3) . .
C4 O5 C10 C9 161.8(3) . .
Cu1 O5 C10 C9 19.8(3) . .
N1 C9 C10 C11 175.7(3) . .
C14 C9 C10 C11 -5.0(5) . .
N1 C9 C10 O5 -8.2(5) . .
C14 C9 C10 O5 171.0(3) . .
O5 C10 C11 C12 -173.9(3) . .
C9 C10 C11 C12 1.7(6) . .
C10 C11 C12 C13 2.0(6) . .
C11 C12 C13 C14 -2.3(6) . .
C11 C12 C13 S1 176.3(3) . .
O7 S1 C13 C12 -119.9(3) . .
O8 S1 C13 C12 0.3(4) . .
O6 S1 C13 C12 121.4(3) . .
O7 S1 C13 C14 58.7(3) . .
O8 S1 C13 C14 178.9(3) . .
O6 S1 C13 C14 -60.0(3) . .
N1 C9 C14 C15 3.0(5) . .
C10 C9 C14 C15 -176.2(3) . .
N1 C9 C14 C13 -176.2(3) . .
C10 C9 C14 C13 4.6(5) . .
C12 C13 C14 C9 -1.1(5) . .
S1 C13 C14 C9 -179.7(3) . .
C12 C13 C14 C15 179.8(4) . .
S1 C13 C14 C15 1.2(5) . .
C9 C14 C15 C16 -1.7(5) . .
C13 C14 C15 C16 177.4(4) . .
C14 C15 C16 C17 -0.4(6) . .
C9 N1 C17 C16 -0.4(6) . .
Cu1 N1 C17 C16 -169.1(3) . .
C15 C16 C17 N1 1.6(7) . .
C22 N2 C18 C19 0.7(7) . .
Cu1 N2 C18 C19 -177.6(4) . .
N2 C18 C19 C20 -1.3(8) . .
C18 C19 C20 C21 1.2(7) . .
C18 C19 C20 C20 -178.6(5) . 2_777
C19 C20 C21 C22 -0.6(6) . .
C20 C20 C21 C22 179.2(4) 2_777 .
C18 N2 C22 C21 0.0(6) . .
Cu1 N2 C22 C21 178.3(3) . .
C20 C21 C22 N2 0.0(7) . .
C27 N3 C23 C24 -1.1(7) . .
Cu2 N3 C23 C24 175.8(4) . .
N3 C23 C24 C25 1.0(7) . .
C23 C24 C25 C26 -0.4(6) . .
C23 C24 C25 C30 179.2(4) . .
C24 C25 C26 C27 0.0(6) . .
C30 C25 C26 C27 -179.6(4) . .
C23 N3 C27 C26 0.6(6) . .
Cu2 N3 C27 C26 -176.2(3) . .
C25 C26 C27 N3 -0.1(7) . .
C32 N4 C28 C29 1.1(6) . .
Cu2 N4 C28 C29 -175.3(3) 1_455 .
N4 C28 C29 C30 0.4(6) . .
C28 C29 C30 C31 -2.2(6) . .
C28 C29 C30 C25 179.0(4) . .
C24 C25 C30 C31 -161.4(4) . .
C26 C25 C30 C31 18.3(6) . .
C24 C25 C30 C29 17.3(6) . .
C26 C25 C30 C29 -163.0(4) . .
C29 C30 C31 C32 2.7(6) . .
C25 C30 C31 C32 -178.5(4) . .
C28 N4 C32 C31 -0.6(6) . .
Cu2 N4 C32 C31 175.9(3) 1_455 .
C30 C31 C32 N4 -1.4(7) . .
